data_4079920
loop_
_publ_author_name
'Alkarekshi, Wafaa'
'Armitage, Andrew P.'
'Boyron, Olivier'
'Davies, Christopher J.'
'Govere, Matifadza'
'Gregory, Andrew'
'Singh, Kuldip'
'Solan, Gregory A.'

_publ_section_title
;
 Phenolate Substituent Effects on Ring-Opening Polymerization of
 \e-Caprolactone by Aluminum Complexes Bearing
 2-(Phenyl-2-olate)-6-(1-amidoalkyl)pyridine Pincers
;
_journal_issue 1
_journal_name_full Organometallics
_journal_page_first 249
_journal_paper_doi 10.1021/om301057d
_journal_volume 32
_journal_year 2013
_chemical_formula_moiety 'C33 H44 Al N3 O'
_chemical_formula_sum 'C33 H44 Al N3 O'
_chemical_formula_weight 525.69
_chemical_name_systematic
; 
 ? 
;
_space_group_IT_number 14
_symmetry_cell_setting monoclinic
_symmetry_space_group_name_Hall '-P 2yn'
_symmetry_space_group_name_H-M 'P 1 21/n 1'
_atom_sites_solution_hydrogens geom
_atom_sites_solution_primary direct
_atom_sites_solution_secondary difmap
_audit_creation_method SHELXL-97
_cell_angle_alpha 90.00
_cell_angle_beta 107.566(7)
_cell_angle_gamma 90.00
_cell_formula_units_Z 4
_cell_length_a 15.067(6)
_cell_length_b 13.208(5)
_cell_length_c 15.967(7)
_cell_measurement_reflns_used 948
_cell_measurement_temperature 150(2)
_cell_measurement_theta_max 28.849
_cell_measurement_theta_min 2.836
_cell_volume 3029(2)
_computing_cell_refinement 'Bruker SMART'
_computing_data_collection 'Bruker SMART'
_computing_data_reduction 'Bruker SHELXTL'
_computing_molecular_graphics 'Bruker SHELXTL'
_computing_publication_material 'Bruker SHELXTL'
_computing_structure_refinement 'SHELXL-97 (Sheldrick, 1997)'
_computing_structure_solution 'SHELXS-97 (Sheldrick, 1990)'
_diffrn_ambient_temperature 150(2)
_diffrn_measured_fraction_theta_full 0.999
_diffrn_measured_fraction_theta_max 0.999
_diffrn_measurement_device_type 'Bruker Apex 2000 CCD area detector'
_diffrn_measurement_method 'phi and omega scans'
_diffrn_radiation_monochromator graphite
_diffrn_radiation_source 'fine-focus sealed tube'
_diffrn_radiation_type MoK\a
_diffrn_radiation_wavelength 0.71073
_diffrn_reflns_av_R_equivalents 0.0687
_diffrn_reflns_av_sigmaI/netI 0.0592
_diffrn_reflns_limit_h_max 18
_diffrn_reflns_limit_h_min -18
_diffrn_reflns_limit_k_max 16
_diffrn_reflns_limit_k_min -16
_diffrn_reflns_limit_l_max 19
_diffrn_reflns_limit_l_min -19
_diffrn_reflns_number 23198
_diffrn_reflns_theta_full 26.00
_diffrn_reflns_theta_max 26.00
_diffrn_reflns_theta_min 1.63
_exptl_absorpt_coefficient_mu 0.096
_exptl_absorpt_correction_T_max 0.831
_exptl_absorpt_correction_T_min 0.608
_exptl_absorpt_correction_type empirical
_exptl_absorpt_process_details
;
absorption correction basde on 9945 reflections(SADABS);Rint 0.1176 before
correction and 0.0424 after.
;
_exptl_crystal_colour orange
_exptl_crystal_density_diffrn 1.153
_exptl_crystal_density_method 'not measured'
_exptl_crystal_description block
_exptl_crystal_F_000 1136
_exptl_crystal_size_max 0.43
_exptl_crystal_size_mid 0.36
_exptl_crystal_size_min 0.20
_refine_diff_density_max 0.374
_refine_diff_density_min -0.239
_refine_diff_density_rms 0.055
_refine_ls_extinction_method none
_refine_ls_goodness_of_fit_ref 1.015
_refine_ls_hydrogen_treatment constr
_refine_ls_matrix_type full
_refine_ls_number_parameters 354
_refine_ls_number_reflns 5951
_refine_ls_number_restraints 0
_refine_ls_restrained_S_all 1.015
_refine_ls_R_factor_all 0.0707
_refine_ls_R_factor_gt 0.0531
_refine_ls_shift/su_max 0.001
_refine_ls_shift/su_mean 0.000
_refine_ls_structure_factor_coef Fsqd
_refine_ls_weighting_details 'calc w=1/[\s^2^(Fo^2^)+(0.0756P)^2^+0.0000P] where P=(Fo^2^+2Fc^2^)/3'
_refine_ls_weighting_scheme calc
_refine_ls_wR_factor_gt 0.1272
_refine_ls_wR_factor_ref 0.1354
_reflns_number_gt 4629
_reflns_number_total 5951
_reflns_threshold_expression >2sigma(I)
_cod_data_source_file om301057d_si_002.cif
_cod_data_source_block 12018
_cod_depositor_comments
;
The following automatic conversions were performed:

'_symmetry_cell_setting' value 'Monoclinic' changed to 'monoclinic'
according to /home/saulius/struct/CIF-dictionaries/cif_core.dic
dictionary named 'cif_core.dic' version 2.4.2 from 2011-04-26.

Automatic conversion script
Id: cif_fix_values 1891 2012-01-12 08:04:46Z andrius 
;
_cod_original_sg_symbol_H-M P2(1)/n
_cod_database_code 4079920

loop_
_symmetry_equiv_pos_as_xyz
'x, y, z'
'-x+1/2, y+1/2, -z+1/2'
'-x, -y, -z'
'x-1/2, -y-1/2, z-1/2'

loop_
_atom_site_label
_atom_site_type_symbol
_atom_site_fract_x
_atom_site_fract_y
_atom_site_fract_z
_atom_site_U_iso_or_equiv
_atom_site_adp_type
_atom_site_occupancy
_atom_site_symmetry_multiplicity
_atom_site_calc_flag
_atom_site_refinement_flags
Al1 Al 0.89850(4) 0.61019(4) 0.13874(3) 0.02426(15) Uani 1 1 d .
O1 O 1.02196(8) 0.59404(9) 0.18823(8) 0.0301(3) Uani 1 1 d .
N1 N 0.88445(10) 0.58554(11) 0.25788(9) 0.0235(3) Uani 1 1 d .
N2 N 0.82393(10) 0.72117(10) 0.14147(9) 0.0240(3) Uani 1 1 d .
N3 N 0.93571(11) 0.67052(12) 0.03234(10) 0.0334(4) Uani 1 1 d .
C1 C 0.84383(15) 0.48389(15) 0.07885(13) 0.0387(5) Uani 1 1 d .
H1A H 0.8666 0.4722 0.0283 0.058 Uiso 1 1 calc R
H1B H 0.7758 0.4898 0.0587 0.058 Uiso 1 1 calc R
H1C H 0.8620 0.4270 0.1198 0.058 Uiso 1 1 calc R
C2 C 1.05366(12) 0.51036(13) 0.23452(11) 0.0253(4) Uani 1 1 d .
C3 C 1.13397(12) 0.46400(14) 0.22516(12) 0.0289(4) Uani 1 1 d .
H3 H 1.1641 0.4934 0.1866 0.035 Uiso 1 1 calc R
C4 C 1.17028(13) 0.37744(14) 0.27011(12) 0.0295(4) Uani 1 1 d .
H4 H 1.2252 0.3492 0.2623 0.035 Uiso 1 1 calc R
C5 C 1.12895(12) 0.32947(13) 0.32716(12) 0.0265(4) Uani 1 1 d .
C6 C 1.05014(12) 0.37556(13) 0.33717(11) 0.0261(4) Uani 1 1 d .
H6 H 1.0204 0.3448 0.3753 0.031 Uiso 1 1 calc R
C7 C 1.01187(12) 0.46542(13) 0.29391(11) 0.0253(4) Uani 1 1 d .
C8 C 0.93387(12) 0.51538(13) 0.31549(11) 0.0240(4) Uani 1 1 d .
C9 C 0.91239(12) 0.49777(13) 0.39320(12) 0.0287(4) Uani 1 1 d .
H9 H 0.9458 0.4482 0.4336 0.034 Uiso 1 1 calc R
C10 C 0.84250(13) 0.55259(15) 0.41119(12) 0.0337(5) Uani 1 1 d .
H10 H 0.8264 0.5396 0.4633 0.040 Uiso 1 1 calc R
C11 C 0.79597(14) 0.62627(14) 0.35345(12) 0.0332(5) Uani 1 1 d .
H11 H 0.7486 0.6654 0.3659 0.040 Uiso 1 1 calc R
C12 C 0.81928(12) 0.64260(13) 0.27686(11) 0.0253(4) Uani 1 1 d .
C13 C 0.77618(12) 0.72469(13) 0.21030(11) 0.0272(4) Uani 1 1 d .
C14 C 0.78734(15) 0.82689(14) 0.25939(13) 0.0392(5) Uani 1 1 d .
H14A H 0.8529 0.8369 0.2930 0.059 Uiso 1 1 calc R
H14B H 0.7494 0.8266 0.2996 0.059 Uiso 1 1 calc R
H14C H 0.7669 0.8820 0.2168 0.059 Uiso 1 1 calc R
C15 C 0.80700(12) 0.80243(13) 0.07862(11) 0.0241(4) Uani 1 1 d .
C16 C 0.86882(12) 0.88591(13) 0.09285(11) 0.0262(4) Uani 1 1 d .
C17 C 0.85820(13) 0.95878(14) 0.02739(12) 0.0337(5) Uani 1 1 d .
H17 H 0.9000 1.0144 0.0374 0.040 Uiso 1 1 calc R
C18 C 0.78867(14) 0.95210(15) -0.05134(12) 0.0361(5) Uani 1 1 d .
H18 H 0.7822 1.0027 -0.0951 0.043 Uiso 1 1 calc R
C19 C 0.72869(14) 0.87106(14) -0.06577(12) 0.0331(4) Uani 1 1 d .
H19 H 0.6806 0.8666 -0.1201 0.040 Uiso 1 1 calc R
C20 C 0.73619(12) 0.79528(13) -0.00327(11) 0.0268(4) Uani 1 1 d .
C21 C 0.95143(13) 0.89737(14) 0.17523(12) 0.0311(4) Uani 1 1 d .
H21 H 0.9491 0.8404 0.2157 0.037 Uiso 1 1 calc R
C22 C 0.94711(15) 0.99681(16) 0.22349(13) 0.0436(5) Uani 1 1 d .
H22A H 0.9550 1.0540 0.1873 0.065 Uiso 1 1 calc R
H22B H 0.9969 0.9978 0.2796 0.065 Uiso 1 1 calc R
H22C H 0.8867 1.0022 0.2344 0.065 Uiso 1 1 calc R
C23 C 1.04331(14) 0.88952(19) 0.15372(14) 0.0478(6) Uani 1 1 d .
H23A H 1.0492 0.8216 0.1312 0.072 Uiso 1 1 calc R
H23B H 1.0952 0.9018 0.2070 0.072 Uiso 1 1 calc R
H23C H 1.0445 0.9401 0.1091 0.072 Uiso 1 1 calc R
C24 C 0.67297(13) 0.70345(15) -0.03007(12) 0.0334(5) Uani 1 1 d .
H24 H 0.6848 0.6573 0.0218 0.040 Uiso 1 1 calc R
C25 C 0.69499(16) 0.64570(17) -0.10454(14) 0.0464(6) Uani 1 1 d .
H25A H 0.6829 0.6894 -0.1563 0.070 Uiso 1 1 calc R
H25B H 0.6555 0.5853 -0.1192 0.070 Uiso 1 1 calc R
H25C H 0.7606 0.6254 -0.0857 0.070 Uiso 1 1 calc R
C26 C 0.56940(14) 0.73310(18) -0.05866(15) 0.0494(6) Uani 1 1 d .
H26A H 0.5546 0.7715 -0.1137 0.074 Uiso 1 1 calc R
H26B H 0.5565 0.7749 -0.0130 0.074 Uiso 1 1 calc R
H26C H 0.5311 0.6718 -0.0675 0.074 Uiso 1 1 calc R
C27 C 0.67079(13) 0.70347(17) 0.17426(13) 0.0392(5) Uani 1 1 d .
H27A H 0.6415 0.7544 0.1299 0.059 Uiso 1 1 calc R
H27B H 0.6431 0.7066 0.2224 0.059 Uiso 1 1 calc R
H27C H 0.6608 0.6360 0.1476 0.059 Uiso 1 1 calc R
C28 C 0.95889(13) 0.70417(14) -0.02292(12) 0.0306(4) Uani 1 1 d .
C29 C 0.98811(16) 0.75140(18) -0.09239(13) 0.0481(6) Uani 1 1 d .
H29A H 0.9482 0.8098 -0.1155 0.072 Uiso 1 1 calc R
H29B H 0.9830 0.7024 -0.1397 0.072 Uiso 1 1 calc R
H29C H 1.0529 0.7739 -0.0688 0.072 Uiso 1 1 calc R
C30 C 1.17219(13) 0.23327(14) 0.37676(13) 0.0314(4) Uani 1 1 d .
C31 C 1.11331(14) 0.18839(16) 0.43072(15) 0.0429(5) Uani 1 1 d .
H31A H 1.1437 0.1273 0.4610 0.064 Uiso 1 1 calc R
H31B H 1.0515 0.1709 0.3916 0.064 Uiso 1 1 calc R
H31C H 1.1071 0.2382 0.4741 0.064 Uiso 1 1 calc R
C32 C 1.18403(18) 0.15225(15) 0.31230(15) 0.0488(6) Uani 1 1 d .
H32A H 1.2113 0.0912 0.3449 0.073 Uiso 1 1 calc R
H32B H 1.2252 0.1779 0.2799 0.073 Uiso 1 1 calc R
H32C H 1.1231 0.1358 0.2709 0.073 Uiso 1 1 calc R
C33 C 1.26805(14) 0.25991(16) 0.43951(14) 0.0428(5) Uani 1 1 d .
H33A H 1.2613 0.3122 0.4807 0.064 Uiso 1 1 calc R
H33B H 1.3080 0.2853 0.4058 0.064 Uiso 1 1 calc R
H33C H 1.2963 0.1993 0.4723 0.064 Uiso 1 1 calc R

loop_
_atom_site_aniso_label
_atom_site_aniso_U_11
_atom_site_aniso_U_22
_atom_site_aniso_U_33
_atom_site_aniso_U_23
_atom_site_aniso_U_13
_atom_site_aniso_U_12
Al1 0.0295(3) 0.0200(3) 0.0238(3) 0.0014(2) 0.0087(2) 0.0026(2)
O1 0.0306(7) 0.0266(7) 0.0349(7) 0.0088(6) 0.0125(6) 0.0027(5)
N1 0.0241(8) 0.0213(7) 0.0250(8) 0.0018(6) 0.0073(6) -0.0002(6)
N2 0.0281(8) 0.0221(7) 0.0224(7) 0.0030(6) 0.0087(6) 0.0038(6)
N3 0.0382(9) 0.0315(9) 0.0325(9) 0.0042(7) 0.0139(8) 0.0083(7)
C1 0.0473(12) 0.0306(11) 0.0366(11) -0.0039(9) 0.0100(10) 0.0002(9)
C2 0.0257(9) 0.0217(9) 0.0258(9) 0.0024(7) 0.0038(8) -0.0012(7)
C3 0.0278(10) 0.0284(10) 0.0320(10) 0.0012(8) 0.0114(8) -0.0045(8)
C4 0.0246(9) 0.0285(10) 0.0346(11) 0.0001(8) 0.0076(8) 0.0025(8)
C5 0.0254(9) 0.0221(9) 0.0292(10) 0.0006(7) 0.0040(8) 0.0003(7)
C6 0.0266(9) 0.0237(9) 0.0274(9) 0.0028(7) 0.0074(8) -0.0020(7)
C7 0.0234(9) 0.0245(9) 0.0262(9) 0.0005(7) 0.0049(8) -0.0013(7)
C8 0.0249(9) 0.0202(9) 0.0247(9) 0.0005(7) 0.0042(8) -0.0026(7)
C9 0.0307(10) 0.0286(10) 0.0254(9) 0.0070(8) 0.0065(8) 0.0014(8)
C10 0.0387(11) 0.0389(11) 0.0263(10) 0.0046(8) 0.0139(9) 0.0023(9)
C11 0.0363(11) 0.0361(11) 0.0307(10) 0.0036(8) 0.0154(9) 0.0078(9)
C12 0.0268(9) 0.0246(9) 0.0237(9) 0.0001(7) 0.0065(8) -0.0003(8)
C13 0.0292(10) 0.0273(10) 0.0268(9) 0.0033(8) 0.0112(8) 0.0052(8)
C14 0.0558(14) 0.0292(11) 0.0407(12) 0.0016(9) 0.0265(11) 0.0094(10)
C15 0.0275(9) 0.0224(9) 0.0235(9) 0.0011(7) 0.0093(8) 0.0056(7)
C16 0.0296(10) 0.0231(9) 0.0268(10) 0.0016(7) 0.0100(8) 0.0042(8)
C17 0.0401(11) 0.0264(10) 0.0352(11) 0.0053(8) 0.0124(9) -0.0018(8)
C18 0.0486(12) 0.0303(11) 0.0292(10) 0.0111(8) 0.0114(9) 0.0075(9)
C19 0.0362(11) 0.0356(11) 0.0240(10) 0.0022(8) 0.0041(8) 0.0081(9)
C20 0.0283(10) 0.0262(10) 0.0253(9) -0.0005(7) 0.0074(8) 0.0059(8)
C21 0.0328(10) 0.0290(10) 0.0294(10) 0.0017(8) 0.0062(8) -0.0019(8)
C22 0.0504(13) 0.0354(12) 0.0406(12) -0.0076(9) 0.0069(10) -0.0072(10)
C23 0.0314(11) 0.0681(16) 0.0412(13) -0.0007(11) 0.0069(10) -0.0053(11)
C24 0.0332(11) 0.0344(11) 0.0297(10) -0.0032(8) 0.0052(9) -0.0003(9)
C25 0.0518(14) 0.0442(13) 0.0400(13) -0.0144(10) 0.0092(11) -0.0045(11)
C26 0.0330(12) 0.0591(15) 0.0500(14) -0.0070(11) 0.0034(10) -0.0040(11)
C27 0.0306(11) 0.0534(14) 0.0351(11) 0.0118(10) 0.0119(9) 0.0088(10)
C28 0.0312(10) 0.0308(11) 0.0285(10) 0.0006(8) 0.0072(9) 0.0026(8)
C29 0.0565(14) 0.0549(15) 0.0320(11) 0.0076(10) 0.0121(11) -0.0134(11)
C30 0.0307(10) 0.0247(10) 0.0380(11) 0.0050(8) 0.0093(9) 0.0057(8)
C31 0.0394(12) 0.0341(11) 0.0565(14) 0.0184(10) 0.0162(11) 0.0089(9)
C32 0.0652(15) 0.0281(11) 0.0561(15) 0.0019(10) 0.0230(12) 0.0081(10)
C33 0.0325(11) 0.0395(12) 0.0496(13) 0.0151(10) 0.0022(10) 0.0050(9)

loop_
_atom_type_symbol
_atom_type_description
_atom_type_scat_dispersion_real
_atom_type_scat_dispersion_imag
_atom_type_scat_source
C C 0.0033 0.0016 'International Tables Vol C Tables 4.2.6.8 and 6.1.1.4'
H H 0.0000 0.0000 'International Tables Vol C Tables 4.2.6.8 and 6.1.1.4'
N N 0.0061 0.0033 'International Tables Vol C Tables 4.2.6.8 and 6.1.1.4'
O O 0.0106 0.0060 'International Tables Vol C Tables 4.2.6.8 and 6.1.1.4'
Al Al 0.0645 0.0514 'International Tables Vol C Tables 4.2.6.8 and 6.1.1.4'

loop_
_geom_angle_atom_site_label_1
_geom_angle_atom_site_label_2
_geom_angle_atom_site_label_3
_geom_angle
O1 Al1 N2 129.49(7)
O1 Al1 C1 109.70(8)
N2 Al1 C1 120.77(8)
O1 Al1 N1 87.44(6)
N2 Al1 N1 82.41(6)
C1 Al1 N1 100.04(8)
O1 Al1 N3 84.68(6)
N2 Al1 N3 91.75(7)
C1 Al1 N3 95.91(8)
N1 Al1 N3 163.83(7)
C2 O1 Al1 119.37(11)
C12 N1 C8 121.25(15)
C12 N1 Al1 114.65(11)
C8 N1 Al1 124.08(11)
C15 N2 C13 118.00(13)
C15 N2 Al1 123.66(11)
C13 N2 Al1 118.31(11)
C28 N3 Al1 177.42(16)
Al1 C1 H1A 109.5
Al1 C1 H1B 109.5
H1A C1 H1B 109.5
Al1 C1 H1C 109.5
H1A C1 H1C 109.5
H1B C1 H1C 109.5
O1 C2 C3 118.55(15)
O1 C2 C7 124.08(15)
C3 C2 C7 117.37(16)
C4 C3 C2 121.86(17)
C4 C3 H3 119.1
C2 C3 H3 119.1
C3 C4 C5 122.11(17)
C3 C4 H4 118.9
C5 C4 H4 118.9
C6 C5 C4 116.17(16)
C6 C5 C30 123.32(16)
C4 C5 C30 120.49(16)
C5 C6 C7 123.55(16)
C5 C6 H6 118.2
C7 C6 H6 118.2
C6 C7 C2 118.89(16)
C6 C7 C8 119.99(15)
C2 C7 C8 120.97(15)
N1 C8 C9 119.32(15)
N1 C8 C7 117.33(15)
C9 C8 C7 123.27(16)
C10 C9 C8 119.70(17)
C10 C9 H9 120.1
C8 C9 H9 120.1
C9 C10 C11 119.89(17)
C9 C10 H10 120.1
C11 C10 H10 120.1
C10 C11 C12 119.11(17)
C10 C11 H11 120.4
C12 C11 H11 120.4
N1 C12 C11 120.56(16)
N1 C12 C13 115.45(14)
C11 C12 C13 123.98(16)
N2 C13 C12 107.16(14)
N2 C13 C27 113.10(15)
C12 C13 C27 107.80(15)
N2 C13 C14 113.59(15)
C12 C13 C14 108.09(15)
C27 C13 C14 106.87(15)
C13 C14 H14A 109.5
C13 C14 H14B 109.5
H14A C14 H14B 109.5
C13 C14 H14C 109.5
H14A C14 H14C 109.5
H14B C14 H14C 109.5
C16 C15 C20 118.33(16)
C16 C15 N2 119.95(15)
C20 C15 N2 121.24(15)
C17 C16 C15 119.73(17)
C17 C16 C21 117.28(16)
C15 C16 C21 122.88(15)
C18 C17 C16 121.64(18)
C18 C17 H17 119.2
C16 C17 H17 119.2
C19 C18 C17 118.95(17)
C19 C18 H18 120.5
C17 C18 H18 120.5
C18 C19 C20 122.15(18)
C18 C19 H19 118.9
C20 C19 H19 118.9
C19 C20 C15 119.19(17)
C19 C20 C24 117.55(16)
C15 C20 C24 123.01(16)
C16 C21 C23 111.07(16)
C16 C21 C22 111.82(16)
C23 C21 C22 110.48(17)
C16 C21 H21 107.8
C23 C21 H21 107.8
C22 C21 H21 107.8
C21 C22 H22A 109.5
C21 C22 H22B 109.5
H22A C22 H22B 109.5
C21 C22 H22C 109.5
H22A C22 H22C 109.5
H22B C22 H22C 109.5
C21 C23 H23A 109.5
C21 C23 H23B 109.5
H23A C23 H23B 109.5
C21 C23 H23C 109.5
H23A C23 H23C 109.5
H23B C23 H23C 109.5
C20 C24 C25 110.58(16)
C20 C24 C26 111.92(16)
C25 C24 C26 109.54(17)
C20 C24 H24 108.2
C25 C24 H24 108.2
C26 C24 H24 108.2
C24 C25 H25A 109.5
C24 C25 H25B 109.5
H25A C25 H25B 109.5
C24 C25 H25C 109.5
H25A C25 H25C 109.5
H25B C25 H25C 109.5
C24 C26 H26A 109.5
C24 C26 H26B 109.5
H26A C26 H26B 109.5
C24 C26 H26C 109.5
H26A C26 H26C 109.5
H26B C26 H26C 109.5
C13 C27 H27A 109.5
C13 C27 H27B 109.5
H27A C27 H27B 109.5
C13 C27 H27C 109.5
H27A C27 H27C 109.5
H27B C27 H27C 109.5
N3 C28 C29 177.6(2)
C28 C29 H29A 109.5
C28 C29 H29B 109.5
H29A C29 H29B 109.5
C28 C29 H29C 109.5
H29A C29 H29C 109.5
H29B C29 H29C 109.5
C33 C30 C31 108.27(17)
C33 C30 C32 108.80(17)
C31 C30 C32 108.21(17)
C33 C30 C5 108.50(15)
C31 C30 C5 112.54(15)
C32 C30 C5 110.43(16)
C30 C31 H31A 109.5
C30 C31 H31B 109.5
H31A C31 H31B 109.5
C30 C31 H31C 109.5
H31A C31 H31C 109.5
H31B C31 H31C 109.5
C30 C32 H32A 109.5
C30 C32 H32B 109.5
H32A C32 H32B 109.5
C30 C32 H32C 109.5
H32A C32 H32C 109.5
H32B C32 H32C 109.5
C30 C33 H33A 109.5
C30 C33 H33B 109.5
H33A C33 H33B 109.5
C30 C33 H33C 109.5
H33A C33 H33C 109.5
H33B C33 H33C 109.5

loop_
_geom_bond_atom_site_label_1
_geom_bond_atom_site_label_2
_geom_bond_distance
Al1 O1 1.8008(15)
Al1 N2 1.8555(16)
Al1 C1 1.975(2)
Al1 N1 2.0032(16)
Al1 N3 2.1002(18)
O1 C2 1.335(2)
N1 C12 1.343(2)
N1 C8 1.359(2)
N2 C15 1.439(2)
N2 C13 1.485(2)
N3 C28 1.133(2)
C1 H1A 0.9800
C1 H1B 0.9800
C1 H1C 0.9800
C2 C3 1.404(2)
C2 C7 1.417(2)
C3 C4 1.373(2)
C3 H3 0.9500
C4 C5 1.400(3)
C4 H4 0.9500
C5 C6 1.386(2)
C5 C30 1.535(2)
C6 C7 1.406(2)
C6 H6 0.9500
C7 C8 1.476(2)
C8 C9 1.393(2)
C9 C10 1.378(3)
C9 H9 0.9500
C10 C11 1.378(3)
C10 H10 0.9500
C11 C12 1.387(2)
C11 H11 0.9500
C12 C13 1.520(2)
C13 C27 1.543(3)
C13 C14 1.544(3)
C14 H14A 0.9800
C14 H14B 0.9800
C14 H14C 0.9800
C15 C16 1.417(2)
C15 C20 1.419(2)
C16 C17 1.394(2)
C16 C21 1.521(3)
C17 C18 1.375(3)
C17 H17 0.9500
C18 C19 1.375(3)
C18 H18 0.9500
C19 C20 1.394(3)
C19 H19 0.9500
C20 C24 1.522(3)
C21 C23 1.527(3)
C21 C22 1.534(3)
C21 H21 1.0000
C22 H22A 0.9800
C22 H22B 0.9800
C22 H22C 0.9800
C23 H23A 0.9800
C23 H23B 0.9800
C23 H23C 0.9800
C24 C25 1.531(3)
C24 C26 1.538(3)
C24 H24 1.0000
C25 H25A 0.9800
C25 H25B 0.9800
C25 H25C 0.9800
C26 H26A 0.9800
C26 H26B 0.9800
C26 H26C 0.9800
C27 H27A 0.9800
C27 H27B 0.9800
C27 H27C 0.9800
C28 C29 1.452(3)
C29 H29A 0.9800
C29 H29B 0.9800
C29 H29C 0.9800
C30 C33 1.530(3)
C30 C31 1.530(3)
C30 C32 1.532(3)
C31 H31A 0.9800
C31 H31B 0.9800
C31 H31C 0.9800
C32 H32A 0.9800
C32 H32B 0.9800
C32 H32C 0.9800
C33 H33A 0.9800
C33 H33B 0.9800
C33 H33C 0.9800

loop_
_geom_torsion_atom_site_label_1
_geom_torsion_atom_site_label_2
_geom_torsion_atom_site_label_3
_geom_torsion_atom_site_label_4
_geom_torsion
N2 Al1 O1 C2 131.65(13)
C1 Al1 O1 C2 -46.08(15)
N1 Al1 O1 C2 53.68(13)
N3 Al1 O1 C2 -140.46(13)
O1 Al1 N1 C12 141.94(13)
N2 Al1 N1 C12 11.53(12)
C1 Al1 N1 C12 -108.51(14)
N3 Al1 N1 C12 81.1(3)
O1 Al1 N1 C8 -39.84(14)
N2 Al1 N1 C8 -170.25(14)
C1 Al1 N1 C8 69.71(15)
N3 Al1 N1 C8 -100.7(3)
O1 Al1 N2 C15 88.59(15)
C1 Al1 N2 C15 -93.90(15)
N1 Al1 N2 C15 168.90(14)
N3 Al1 N2 C15 4.04(14)
O1 Al1 N2 C13 -93.75(14)
C1 Al1 N2 C13 83.76(14)
N1 Al1 N2 C13 -13.44(12)
N3 Al1 N2 C13 -178.30(13)
Al1 O1 C2 C3 139.26(14)
Al1 O1 C2 C7 -41.5(2)
O1 C2 C3 C4 -179.54(16)
C7 C2 C3 C4 1.2(3)
C2 C3 C4 C5 0.8(3)
C3 C4 C5 C6 -1.3(3)
C3 C4 C5 C30 -179.50(17)
C4 C5 C6 C7 -0.2(3)
C30 C5 C6 C7 178.00(16)
C5 C6 C7 C2 2.1(3)
C5 C6 C7 C8 -173.42(16)
O1 C2 C7 C6 178.25(16)
C3 C2 C7 C6 -2.6(2)
O1 C2 C7 C8 -6.3(3)
C3 C2 C7 C8 172.92(16)
C12 N1 C8 C9 4.2(2)
Al1 N1 C8 C9 -173.92(13)
C12 N1 C8 C7 -172.51(15)
Al1 N1 C8 C7 9.4(2)
C6 C7 C8 N1 -163.66(16)
C2 C7 C8 N1 20.9(2)
C6 C7 C8 C9 19.8(3)
C2 C7 C8 C9 -155.65(17)
N1 C8 C9 C10 -1.0(3)
C7 C8 C9 C10 175.53(17)
C8 C9 C10 C11 -1.7(3)
C9 C10 C11 C12 1.3(3)
C8 N1 C12 C11 -4.7(3)
Al1 N1 C12 C11 173.61(14)
C8 N1 C12 C13 174.36(15)
Al1 N1 C12 C13 -7.36(19)
C10 C11 C12 N1 1.9(3)
C10 C11 C12 C13 -177.07(18)
C15 N2 C13 C12 -169.62(14)
Al1 N2 C13 C12 12.59(18)
C15 N2 C13 C27 71.7(2)
Al1 N2 C13 C27 -106.07(15)
C15 N2 C13 C14 -50.3(2)
Al1 N2 C13 C14 131.88(14)
N1 C12 C13 N2 -2.6(2)
C11 C12 C13 N2 176.43(17)
N1 C12 C13 C27 119.47(17)
C11 C12 C13 C27 -61.5(2)
N1 C12 C13 C14 -125.35(17)
C11 C12 C13 C14 53.6(2)
C13 N2 C15 C16 94.84(19)
Al1 N2 C15 C16 -87.50(18)
C13 N2 C15 C20 -93.3(2)
Al1 N2 C15 C20 84.40(19)
C20 C15 C16 C17 0.7(2)
N2 C15 C16 C17 172.85(15)
C20 C15 C16 C21 -175.44(15)
N2 C15 C16 C21 -3.3(2)
C15 C16 C17 C18 0.1(3)
C21 C16 C17 C18 176.52(17)
C16 C17 C18 C19 -0.4(3)
C17 C18 C19 C20 -0.2(3)
C18 C19 C20 C15 1.0(3)
C18 C19 C20 C24 -173.39(17)
C16 C15 C20 C19 -1.3(2)
N2 C15 C20 C19 -173.30(15)
C16 C15 C20 C24 172.82(16)
N2 C15 C20 C24 0.8(3)
C17 C16 C21 C23 -62.7(2)
C15 C16 C21 C23 113.5(2)
C17 C16 C21 C22 61.2(2)
C15 C16 C21 C22 -122.56(18)
C19 C20 C24 C25 63.4(2)
C15 C20 C24 C25 -110.8(2)
C19 C20 C24 C26 -59.0(2)
C15 C20 C24 C26 126.81(19)
C6 C5 C30 C33 -113.9(2)
C4 C5 C30 C33 64.1(2)
C6 C5 C30 C31 5.9(3)
C4 C5 C30 C31 -176.07(18)
C6 C5 C30 C32 126.90(19)
C4 C5 C30 C32 -55.0(2)
